data_4075336
loop_
_publ_author_name
'Baisch, Ulrich'
'Pagano, Sandro'
'Zeuner, Martin'
'Schmedt auf der G\"unne, J\"orn'
'Oeckler, Oliver'
'Schnick, Wolfgang'

_publ_contact_author
;
        Prof. Wolfgang Schnick
        Department Chemie und Biochemie
        Ludwig-Maximilians-Universit\"at Mueunchen
        Butenandtstrasse 5 - 13 (D)
        D 81377 Mueunchen
        Germany
;
_publ_section_title
;
 Synthesis, Structure, and Dynamics of
 Tris(\h5-cyclopentadienyl)lanthanides and
 Bis(\h5-cyclopentadienyl)[bis(trimethylsilyl)amido]cerium(III)
;
_journal_issue 12
_journal_name_full Organometallics
_journal_page_first 3027
_journal_paper_doi 10.1021/om060226w
_journal_volume 25
_journal_year 2006
_chemical_formula_moiety 'C15 H15 Ho1'
_chemical_formula_sum 'C15 H15 Ho'
_chemical_formula_weight 360.2
_chemical_melting_point ?
_chemical_name_common Holmiumocene
_chemical_name_systematic tris-cyclopentadienyl-holmium(III)
_space_group_IT_number 14
_symmetry_cell_setting monoclinic
_symmetry_space_group_name_Hall '-P 2ybc'
_symmetry_space_group_name_H-M 'P 1 21/c 1'
_atom_sites_solution_hydrogens geom
_atom_sites_solution_primary direct
_atom_sites_solution_secondary difmap
_audit_creation_method SHELXL-97
_cell_angle_alpha 90.00
_cell_angle_beta 90.02(3)
_cell_angle_gamma 90.00
_cell_formula_units_Z 8
_cell_length_a 8.4303(17)
_cell_length_b 14.085(3)
_cell_length_c 19.407(4)
_cell_measurement_reflns_used 31507
_cell_measurement_temperature 130
_cell_measurement_theta_max 34.972
_cell_measurement_theta_min 3.134
_cell_volume 2304.4(8)
_computing_cell_refinement 'KappaCCD, Nonius'
_computing_data_collection 'Collect (Nonius BV, 1997-2000)'
_computing_data_reduction 'KappaCCD, Nonius'
_computing_molecular_graphics ORTEP
_computing_publication_material 'SHELXL-97 (Sheldrick, 1997)'
_computing_structure_refinement 'SHELXL-97 (Sheldrick, 1997)'
_computing_structure_solution 'SHELXS-97 (Sheldrick, 1990)'
_diffrn_ambient_temperature 130
_diffrn_detector_area_resol_mean 9
_diffrn_measured_fraction_theta_full 0.998
_diffrn_measured_fraction_theta_max 0.998
_diffrn_measurement_device_type KappaCCD
_diffrn_measurement_method KappaCCD
_diffrn_radiation_monochromator graphite
_diffrn_radiation_source 'fine-focus sealed tube'
_diffrn_radiation_type MoK\a
_diffrn_radiation_wavelength 0.71073
_diffrn_reflns_av_R_equivalents 0.0387
_diffrn_reflns_av_sigmaI/netI 0.0402
_diffrn_reflns_limit_h_max 12
_diffrn_reflns_limit_h_min -12
_diffrn_reflns_limit_k_max 20
_diffrn_reflns_limit_k_min -20
_diffrn_reflns_limit_l_max 27
_diffrn_reflns_limit_l_min -27
_diffrn_reflns_number 22295
_diffrn_reflns_theta_full 30.51
_diffrn_reflns_theta_max 30.51
_diffrn_reflns_theta_min 3.15
_diffrn_source_current 75.00
_diffrn_source_power 3.750
_diffrn_source_voltage 50.00
_diffrn_standards_decay_% none
_diffrn_standards_interval_count none
_diffrn_standards_interval_time none
_diffrn_standards_number none
_exptl_absorpt_coefficient_mu 6.833
_exptl_absorpt_correction_T_max 0.6252
_exptl_absorpt_correction_T_min 0.3103
_exptl_absorpt_correction_type numerical
_exptl_absorpt_process_details 'habitus correction'
_exptl_crystal_colour orange
_exptl_crystal_density_diffrn 2.076
_exptl_crystal_density_meas ?
_exptl_crystal_density_method 'not measured'
_exptl_crystal_description block
_exptl_crystal_F_000 1376
_exptl_crystal_size_max 0.20
_exptl_crystal_size_mid 0.15
_exptl_crystal_size_min 0.10
_refine_diff_density_max 2.060
_refine_diff_density_min -0.987
_refine_diff_density_rms 0.159
_refine_ls_extinction_coef none
_refine_ls_extinction_method none
_refine_ls_goodness_of_fit_ref 1.028
_refine_ls_hydrogen_treatment constr
_refine_ls_matrix_type full
_refine_ls_number_parameters 320
_refine_ls_number_reflns 7025
_refine_ls_number_restraints 99
_refine_ls_restrained_S_all 1.024
_refine_ls_R_factor_all 0.0294
_refine_ls_R_factor_gt 0.0231
_refine_ls_shift/su_max 0.001
_refine_ls_shift/su_mean 0.000
_refine_ls_structure_factor_coef Fsqd
_refine_ls_weighting_details 'calc w=1/[\s^2^(Fo^2^)+(0.0104P)^2^+0.0000P] where P=(Fo^2^+2Fc^2^)/3'
_refine_ls_weighting_scheme calc
_refine_ls_wR_factor_gt 0.0415
_refine_ls_wR_factor_ref 0.0428
_reflns_number_gt 6288
_reflns_number_total 7025
_reflns_threshold_expression >2sigma(I)
_cod_data_source_file om060226wsi20060311_020008.cif
_cod_data_source_block
;
;
_cod_depositor_comments
;
The following automatic conversions were performed:

'_chemical_melting_point' value 'none' was changed to '?' - the value
is undefined or not given.

Automatic conversion script
Id: cif_fix_values 1715 2011-07-08 13:25:40Z adriana 

The following automatic conversions were performed:

'_exptl_crystal_density_meas' value 'none' was changed to '?' - the
value is perceived as not measured.

Automatic conversion script
Id: cif_fix_values 3008 2015-01-20 13:52:24Z robertas 
;
_cod_original_sg_symbol_Hall -P2ybc
_cod_original_sg_symbol_H-M P21/c
_cod_original_formula_sum 'C15 H15 Ho1'
_cod_database_code 4075336

loop_
_symmetry_equiv_pos_as_xyz
'x, y, z'
'-x, y+1/2, -z+1/2'
'-x, -y, -z'
'x, -y-1/2, z-1/2'

loop_
_atom_site_label
_atom_site_type_symbol
_atom_site_fract_x
_atom_site_fract_y
_atom_site_fract_z
_atom_site_U_iso_or_equiv
_atom_site_adp_type
_atom_site_occupancy
_atom_site_symmetry_multiplicity
_atom_site_calc_flag
_atom_site_refinement_flags
Ho1 Ho 0.43654(2) 0.239184(8) 0.363356(10) 0.01213(4) Uani 1 1 d .
Ho2 Ho 0.07144(2) 0.229559(8) 0.115158(9) 0.01263(4) Uani 1 1 d .
C11 C -0.1877(4) 0.1215(2) 0.1224(2) 0.0198(8) Uani 1 1 d D
H11 H -0.2812(19) 0.1511(6) 0.1132(3) 0.024 Uiso 1 1 calc RD
C12 C -0.1142(4) 0.1150(2) 0.1875(2) 0.0187(8) Uani 1 1 d D
H12 H -0.1508(8) 0.1406(6) 0.2279(8) 0.022 Uiso 1 1 calc RD
C13 C -0.0910(5) 0.0743(2) 0.0744(2) 0.0199(8) Uani 1 1 d D
H13 H -0.1092(6) 0.0699(2) 0.0288(9) 0.024 Uiso 1 1 calc RD
C14 C 0.0384(4) 0.0354(2) 0.10969(19) 0.0186(7) Uani 1 1 d D
H14 H 0.1170(16) -0.0006(7) 0.0909(4) 0.022 Uiso 1 1 calc RD
C15 C 0.0259(4) 0.0616(2) 0.1789(2) 0.0184(8) Uani 1 1 d D
H15 H 0.0975(15) 0.0466(4) 0.2133(7) 0.022 Uiso 1 1 calc RD
C21 C 0.2493(4) 0.2314(3) 0.2484(2) 0.0163(8) Uani 1 1 d D
H21 H 0.2744(6) 0.1848(9) 0.2159(7) 0.020 Uiso 1 1 calc RD
C22 C 0.1370(4) 0.3083(3) 0.33882(19) 0.0184(8) Uani 1 1 d D
H22 H 0.0761(13) 0.3212(4) 0.3768(8) 0.022 Uiso 1 1 calc RD
C23 C 0.1425(4) 0.2218(2) 0.30404(19) 0.0180(7) Uani 1 1 d D
H23 H 0.0867(11) 0.1682(10) 0.3153(3) 0.022 Uiso 1 1 calc RD
C24 C 0.3117(4) 0.3255(2) 0.25096(18) 0.0181(7) Uani 1 1 d D
H24 H 0.3867(15) 0.3510(6) 0.2211(6) 0.022 Uiso 1 1 calc RD
C25 C 0.2403(4) 0.3725(2) 0.3061(2) 0.0192(8) Uani 1 1 d D
H25 H 0.2578(5) 0.4345(12) 0.3189(3) 0.023 Uiso 1 1 calc RD
C31 C 0.6395(5) 0.0950(2) 0.3537(2) 0.0225(9) Uani 1 1 d D
H31 H 0.747(2) 0.1117(4) 0.3485(2) 0.027 Uiso 1 1 calc RD
C32 C 0.4035(4) 0.0551(2) 0.40149(19) 0.0196(8) Uani 1 1 d D
H32 H 0.3254(16) 0.0416(3) 0.4333(7) 0.023 Uiso 1 1 calc RD
C33 C 0.5310(5) 0.0797(2) 0.2997(2) 0.0230(9) Uani 1 1 d D
H33 H 0.5512(6) 0.0860(3) 0.2526(9) 0.028 Uiso 1 1 calc RD
C34 C 0.5606(6) 0.0810(2) 0.41677(19) 0.0217(8) Uani 1 1 d D
H34 H 0.6050(10) 0.0877(2) 0.4611(9) 0.026 Uiso 1 1 calc RD
C35 C 0.3859(4) 0.0533(2) 0.3303(2) 0.0219(8) Uani 1 1 d D
H35 H 0.2955(19) 0.0376(4) 0.3072(5) 0.026 Uiso 1 1 calc RD
C41 C 0.7185(4) 0.3228(3) 0.3423(2) 0.0190(8) Uani 1 1 d D
H41 H 0.7778(13) 0.2987(5) 0.3055(8) 0.023 Uiso 1 1 calc RD
C42 C 0.7258(4) 0.2915(2) 0.41161(19) 0.0174(7) Uani 1 1 d D
H42 H 0.7958(14) 0.2437(9) 0.4297(4) 0.021 Uiso 1 1 calc RD
C43 C 0.6139(4) 0.3422(2) 0.44862(19) 0.0195(8) Uani 1 1 d D
H43 H 0.5904(6) 0.3337(3) 0.4965(10) 0.023 Uiso 1 1 calc RD
C44 C 0.6065(4) 0.3965(2) 0.3385(2) 0.0207(9) Uani 1 1 d D
H44 H 0.5796(7) 0.4326(7) 0.2980(8) 0.025 Uiso 1 1 calc RD
C45 C 0.5405(4) 0.4079(2) 0.4049(2) 0.0220(9) Uani 1 1 d D
H45 H 0.4595(16) 0.4529(9) 0.4177(3) 0.026 Uiso 1 1 calc RD
C51 C -0.1767(4) 0.3382(2) 0.15235(19) 0.0191(8) Uani 1 1 d D
H51 H -0.2582(16) 0.3101(6) 0.1789(6) 0.023 Uiso 1 1 calc RD
C52 C -0.0337(5) 0.3924(2) 0.0615(2) 0.0282(10) Uani 1 1 d D
H52 H -0.0003(8) 0.4067(4) 0.0155(9) 0.034 Uiso 1 1 calc RD
C53 C -0.1721(5) 0.3421(2) 0.0804(2) 0.0223(8) Uani 1 1 d D
H53 H -0.2505(16) 0.3150(6) 0.0489(6) 0.027 Uiso 1 1 calc RD
C54 C -0.0408(5) 0.3827(2) 0.1788(2) 0.0234(9) Uani 1 1 d D
H54 H -0.0129(7) 0.3882(3) 0.2263(10) 0.028 Uiso 1 1 calc RD
C55 C 0.0465(5) 0.4176(2) 0.1228(2) 0.0310(10) Uani 1 1 d D
H55 H 0.137(2) 0.4502(8) 0.1254(2) 0.037 Uiso 1 1 calc RD
C61 C 0.3943(4) 0.2398(2) 0.0920(2) 0.0198(8) Uani 1 1 d D
H61 H 0.4546(14) 0.2505(3) 0.1294(9) 0.024 Uiso 1 1 calc RD
C62 C 0.2477(4) 0.1633(2) 0.01031(19) 0.0192(8) Uani 1 1 d D
H62 H 0.1986(12) 0.1180(11) -0.0135(6) 0.023 Uiso 1 1 calc RD
C63 C 0.2465(4) 0.2624(2) -0.0050(2) 0.0181(9) Uani 1 1 d D
H63 H 0.1972(12) 0.2901(7) -0.0402(8) 0.022 Uiso 1 1 calc RD
C64 C 0.3385(4) 0.3085(2) 0.04621(19) 0.0209(8) Uani 1 1 d D
H64 H 0.3575(6) 0.3710(14) 0.0488(2) 0.025 Uiso 1 1 calc RD
C65 C 0.3394(4) 0.1503(2) 0.06911(19) 0.0194(8) Uani 1 1 d D
H65 H 0.3606(6) 0.0934(12) 0.0896(5) 0.023 Uiso 1 1 calc RD

loop_
_atom_site_aniso_label
_atom_site_aniso_U_11
_atom_site_aniso_U_22
_atom_site_aniso_U_33
_atom_site_aniso_U_23
_atom_site_aniso_U_13
_atom_site_aniso_U_12
Ho1 0.01183(7) 0.01050(6) 0.01406(9) -0.00044(5) -0.00099(7) -0.00092(8)
Ho2 0.01356(7) 0.01060(6) 0.01374(9) 0.00060(5) 0.00086(8) 0.00128(5)
C11 0.0155(17) 0.0170(15) 0.027(2) -0.0006(14) -0.0024(16) -0.0031(13)
C12 0.021(2) 0.0186(16) 0.017(2) -0.0020(14) 0.0060(15) -0.0083(13)
C13 0.026(2) 0.0181(15) 0.0159(19) -0.0035(13) -0.0074(17) -0.0037(15)
C14 0.0191(18) 0.0129(13) 0.024(2) -0.0009(13) 0.0021(16) 0.0000(12)
C15 0.0162(19) 0.0154(15) 0.024(2) 0.0017(13) -0.0079(15) -0.0051(13)
C21 0.017(2) 0.0163(17) 0.016(2) -0.0011(13) -0.0029(16) 0.0000(12)
C22 0.0135(17) 0.032(2) 0.0096(19) -0.0034(16) -0.0013(14) 0.0028(15)
C23 0.0134(17) 0.0228(18) 0.018(2) -0.0002(14) -0.0070(15) -0.0049(13)
C24 0.0192(19) 0.0200(17) 0.015(2) 0.0015(13) -0.0051(15) 0.0004(14)
C25 0.0191(19) 0.0153(16) 0.023(2) -0.0045(14) -0.0080(15) 0.0037(13)
C31 0.020(2) 0.0140(16) 0.033(2) 0.0009(15) 0.0028(18) 0.0037(13)
C32 0.026(2) 0.0106(13) 0.022(2) -0.0025(12) 0.0063(16) -0.0033(12)
C33 0.031(3) 0.0155(16) 0.022(2) -0.0040(14) 0.0055(17) 0.0020(14)
C34 0.030(2) 0.0148(14) 0.020(2) 0.0022(12) -0.006(2) 0.0070(18)
C35 0.021(2) 0.0136(15) 0.031(2) -0.0066(14) -0.0028(16) -0.0012(13)
C41 0.0171(19) 0.0194(18) 0.020(2) -0.0013(15) 0.0042(16) -0.0067(14)
C42 0.0125(17) 0.0231(17) 0.0166(19) 0.0004(14) -0.0023(14) -0.0033(13)
C43 0.021(2) 0.0247(18) 0.0127(19) -0.0041(14) 0.0010(14) -0.0093(14)
C44 0.018(2) 0.0201(17) 0.024(2) 0.0060(15) -0.0066(16) -0.0079(14)
C45 0.014(2) 0.0181(15) 0.033(2) -0.0063(14) 0.0019(17) -0.0087(13)
C51 0.0164(19) 0.0195(17) 0.021(2) -0.0023(14) 0.0045(16) 0.0060(14)
C52 0.034(3) 0.0205(17) 0.030(2) 0.0090(16) 0.0107(19) 0.0113(16)
C53 0.026(2) 0.0195(17) 0.022(2) 0.0014(15) -0.0037(17) 0.0060(15)
C54 0.026(2) 0.0167(16) 0.027(2) -0.0080(14) -0.0067(18) 0.0056(15)
C55 0.023(2) 0.0116(14) 0.058(3) -0.0021(16) -0.004(2) -0.0024(14)
C61 0.0169(18) 0.0299(17) 0.0127(19) -0.0010(14) 0.0038(15) -0.0002(13)
C62 0.018(2) 0.0171(16) 0.022(2) -0.0042(14) 0.0078(16) -0.0001(13)
C63 0.023(2) 0.0193(17) 0.012(2) 0.0018(13) 0.0023(16) 0.0008(14)
C64 0.0210(19) 0.0172(17) 0.025(2) -0.0013(15) 0.0041(16) -0.0003(14)
C65 0.0161(19) 0.0206(17) 0.022(2) 0.0022(14) 0.0078(16) 0.0034(14)

loop_
_atom_type_symbol
_atom_type_description
_atom_type_scat_dispersion_real
_atom_type_scat_dispersion_imag
_atom_type_scat_source
C C 0.0033 0.0016 'International Tables Vol C Tables 4.2.6.8 and 6.1.1.4'
H H 0.0000 0.0000 'International Tables Vol C Tables 4.2.6.8 and 6.1.1.4'
Ho Ho -0.2175 4.6783 'International Tables Vol C Tables 4.2.6.8 and 6.1.1.4'

loop_
_geom_angle_atom_site_label_1
_geom_angle_atom_site_label_2
_geom_angle_atom_site_label_3
_geom_angle
C45 Ho1 C43 30.53(11)
C45 Ho1 C31 119.46(12)
C43 Ho1 C31 95.68(12)
C45 Ho1 C34 119.97(13)
C43 Ho1 C34 89.64(12)
C31 Ho1 C34 30.59(12)
C45 Ho1 C44 30.68(12)
C43 Ho1 C44 50.32(12)
C31 Ho1 C44 105.92(12)
C34 Ho1 C44 123.37(13)
C45 Ho1 C33 142.17(11)
C43 Ho1 C33 125.17(12)
C31 Ho1 C33 30.51(12)
C34 Ho1 C33 50.52(12)
C44 Ho1 C33 116.73(12)
C45 Ho1 C41 50.35(12)
C43 Ho1 C41 50.05(12)
C31 Ho1 C41 75.82(12)
C34 Ho1 C41 94.51(13)
C44 Ho1 C41 30.35(11)
C33 Ho1 C41 91.97(12)
C45 Ho1 C24 88.32(11)
C43 Ho1 C24 118.31(11)
C31 Ho1 C24 122.34(12)
C34 Ho1 C24 147.00(11)
C44 Ho1 C24 72.05(11)
C33 Ho1 C24 96.90(11)
C41 Ho1 C24 91.38(12)
C45 Ho1 C32 143.75(12)
C43 Ho1 C32 114.18(11)
C31 Ho1 C32 49.87(11)
C34 Ho1 C32 30.26(12)
C44 Ho1 C32 153.40(11)
C33 Ho1 C32 49.89(11)
C41 Ho1 C32 123.53(11)
C24 Ho1 C32 127.51(11)
C45 Ho1 C42 49.95(11)
C43 Ho1 C42 29.84(10)
C31 Ho1 C42 69.76(11)
C34 Ho1 C42 74.98(12)
C44 Ho1 C42 50.06(11)
C33 Ho1 C42 96.86(12)
C41 Ho1 C42 30.44(11)
C24 Ho1 C42 120.32(11)
C32 Ho1 C42 104.94(11)
C45 Ho1 C35 168.68(11)
C43 Ho1 C35 139.22(11)
C31 Ho1 C35 49.60(11)
C34 Ho1 C35 49.61(12)
C44 Ho1 C35 146.46(12)
C33 Ho1 C35 30.16(11)
C41 Ho1 C35 121.57(11)
C24 Ho1 C35 100.39(11)
C32 Ho1 C35 29.60(11)
C42 Ho1 C35 118.81(11)
C45 Ho1 C21 118.24(11)
C43 Ho1 C21 148.58(11)
C31 Ho1 C21 106.42(12)
C34 Ho1 C21 120.60(11)
C44 Ho1 C21 101.20(11)
C33 Ho1 C21 76.24(12)
C41 Ho1 C21 113.83(11)
C24 Ho1 C21 30.37(10)
C32 Ho1 C21 97.19(11)
C42 Ho1 C21 144.16(10)
C35 Ho1 C21 71.31(11)
C12 Ho2 C54 92.16(12)
C12 Ho2 C55 121.99(13)
C54 Ho2 C55 30.54(12)
C12 Ho2 C11 30.73(11)
C54 Ho2 C11 98.43(12)
C55 Ho2 C11 120.03(11)
C12 Ho2 C52 122.24(13)
C54 Ho2 C52 50.69(12)
C55 Ho2 C52 30.77(12)
C11 Ho2 C52 103.82(12)
C12 Ho2 C65 114.96(11)
C54 Ho2 C65 142.61(12)
C55 Ho2 C65 120.06(12)
C11 Ho2 C65 118.16(10)
C52 Ho2 C65 120.57(12)
C12 Ho2 C53 92.35(12)
C54 Ho2 C53 50.54(12)
C55 Ho2 C53 50.56(12)
C11 Ho2 C53 73.94(11)
C52 Ho2 C53 30.63(12)
C65 Ho2 C53 144.11(12)
C12 Ho2 C62 121.08(11)
C54 Ho2 C62 146.12(12)
C55 Ho2 C62 115.58(12)
C11 Ho2 C62 107.17(11)
C52 Ho2 C62 100.75(12)
C65 Ho2 C62 30.06(11)
C53 Ho2 C62 116.02(12)
C12 Ho2 C51 75.23(11)
C54 Ho2 C51 30.39(11)
C55 Ho2 C51 50.02(12)
C11 Ho2 C51 70.94(11)
C52 Ho2 C51 50.06(12)
C65 Ho2 C51 169.76(10)
C53 Ho2 C51 30.16(11)
C62 Ho2 C51 146.17(11)
C12 Ho2 C15 30.56(10)
C54 Ho2 C15 116.60(12)
C55 Ho2 C15 146.73(12)
C11 Ho2 C15 50.07(11)
C52 Ho2 C15 152.24(12)
C65 Ho2 C15 84.70(11)
C53 Ho2 C15 121.67(12)
C62 Ho2 C15 96.98(11)
C51 Ho2 C15 105.37(11)
C12 Ho2 C13 50.36(11)
C54 Ho2 C13 127.78(12)
C55 Ho2 C13 141.52(12)
C11 Ho2 C13 30.38(11)
C52 Ho2 C13 114.41(13)
C65 Ho2 C13 89.57(12)
C53 Ho2 C13 90.97(12)
C62 Ho2 C13 77.13(11)
C51 Ho2 C13 98.34(12)
C15 Ho2 C13 49.55(11)
C12 Ho2 C14 49.87(11)
C54 Ho2 C14 142.02(12)
C55 Ho2 C14 169.62(12)
C11 Ho2 C14 49.60(10)
C52 Ho2 C14 143.63(12)
C65 Ho2 C14 69.97(10)
C53 Ho2 C14 120.06(11)
C62 Ho2 C14 71.42(11)
C51 Ho2 C14 119.82(11)
C15 Ho2 C14 29.69(10)
C13 Ho2 C14 29.75(10)
C13 C11 C12 107.9(3)
C13 C11 Ho2 76.1(2)
C12 C11 Ho2 74.03(19)
C13 C11 H11 126.0
C12 C11 H11 126.0
Ho2 C11 H11 116.0
C11 C12 C15 107.3(3)
C11 C12 Ho2 75.2(2)
C15 C12 Ho2 76.5(2)
C11 C12 H12 126.4
C15 C12 H12 126.4
Ho2 C12 H12 114.3
C14 C13 C11 108.2(3)
C14 C13 Ho2 77.20(19)
C11 C13 Ho2 73.57(19)
C14 C13 H13 125.9
C11 C13 H13 125.9
Ho2 C13 H13 115.5
C15 C14 C13 107.9(3)
C15 C14 Ho2 73.00(18)
C13 C14 Ho2 73.04(17)
C15 C14 H14 126.1
C13 C14 H14 126.1
Ho2 C14 H14 119.7
C14 C15 C12 108.6(3)
C14 C15 Ho2 77.31(19)
C12 C15 Ho2 72.94(19)
C14 C15 H15 125.7
C12 C15 H15 125.7
Ho2 C15 H15 116.1
C23 C21 C24 107.3(3)
C23 C21 Ho1 75.4(2)
C24 C21 Ho1 73.8(2)
C23 C21 Ho2 109.9(2)
C24 C21 Ho2 102.9(2)
Ho1 C21 Ho2 174.54(13)
C23 C21 H21 126.4
C24 C21 H21 126.4
Ho1 C21 H21 116.6
Ho2 C21 H21 61.6
C23 C22 C25 108.9(3)
C23 C22 Ho1 75.2(2)
C25 C22 Ho1 74.7(2)
C23 C22 H22 125.6
C25 C22 H22 125.6
Ho1 C22 H22 116.5
C22 C23 C21 107.9(3)
C22 C23 Ho1 75.4(2)
C21 C23 Ho1 74.7(2)
C22 C23 H23 126.0
C21 C23 H23 126.0
Ho1 C23 H23 116.0
C25 C24 C21 108.0(3)
C25 C24 Ho1 76.3(2)
C21 C24 Ho1 75.8(2)
C25 C24 H24 126.0
C21 C24 H24 126.0
Ho1 C24 H24 114.2
C24 C25 C22 107.9(3)
C24 C25 Ho1 74.05(19)
C22 C25 Ho1 75.5(2)
C24 C25 H25 126.0
C22 C25 H25 126.0
Ho1 C25 H25 116.5
C34 C31 C33 108.6(3)
C34 C31 Ho1 75.0(2)
C33 C31 Ho1 75.6(2)
C34 C31 H31 125.7
C33 C31 H31 125.7
Ho1 C31 H31 115.8
C35 C32 C34 108.3(3)
C35 C32 Ho1 75.92(19)
C34 C32 Ho1 73.29(17)
C35 C32 H32 125.8
C34 C32 H32 125.8
Ho1 C32 H32 117.0
C31 C33 C35 106.9(4)
C31 C33 Ho1 73.9(2)
C35 C33 Ho1 76.7(2)
C31 C33 H33 126.5
C35 C33 H33 126.5
Ho1 C33 H33 115.2
C32 C34 C31 107.4(3)
C32 C34 Ho1 76.5(2)
C31 C34 Ho1 74.37(19)
C32 C34 H34 126.3
C31 C34 H34 126.3
Ho1 C34 H34 115.2
C32 C35 C33 108.8(3)
C32 C35 Ho1 74.48(18)
C33 C35 Ho1 73.13(19)
C32 C35 H35 125.6
C33 C35 H35 125.6
Ho1 C35 H35 118.6
C44 C41 C42 108.0(4)
C44 C41 Ho1 74.8(2)
C42 C41 Ho1 75.9(2)
C44 C41 H41 126.0
C42 C41 H41 126.0
Ho1 C41 H41 115.5
C43 C42 C41 107.6(3)
C43 C42 Ho1 72.9(2)
C41 C42 Ho1 73.6(2)
C43 C42 H42 126.2
C41 C42 H42 126.2
Ho1 C42 H42 119.1
C42 C43 C45 109.1(3)
C42 C43 Ho1 77.2(2)
C45 C43 Ho1 74.65(19)
C42 C43 H43 125.4
C45 C43 H43 125.4
Ho1 C43 H43 114.8
C41 C44 C45 107.5(3)
C41 C44 Ho1 74.9(2)
C45 C44 Ho1 73.71(19)
C41 C44 H44 126.2
C45 C44 H44 126.2
Ho1 C44 H44 117.2
C43 C45 C44 107.7(3)
C43 C45 Ho1 74.82(19)
C44 C45 Ho1 75.61(19)
C43 C45 H45 126.2
C44 C45 H45 126.2
Ho1 C45 H45 115.6
C53 C51 C54 109.0(4)
C53 C51 Ho2 74.5(2)
C54 C51 Ho2 73.6(2)
C53 C51 H51 125.5
C54 C51 H51 125.5
Ho2 C51 H51 118.2
C53 C52 C55 107.6(4)
C53 C52 Ho2 75.1(2)
C55 C52 Ho2 74.3(2)
C53 C52 H52 126.2
C55 C52 H52 126.2
Ho2 C52 H52 116.5
C51 C53 C52 107.6(4)
C51 C53 Ho2 75.3(2)
C52 C53 Ho2 74.3(2)
C51 C53 H53 126.2
C52 C53 H53 126.2
Ho2 C53 H53 116.3
C55 C54 C51 107.6(4)
C55 C54 Ho2 74.8(2)
C51 C54 Ho2 76.0(2)
C55 C54 H54 126.2
C51 C54 H54 126.2
Ho2 C54 H54 115.3
C54 C55 C52 108.2(3)
C54 C55 Ho2 74.69(18)
C52 C55 Ho2 74.95(19)
C54 C55 H55 125.9
C52 C55 H55 125.9
Ho2 C55 H55 116.5
C64 C61 C65 107.9(4)
C64 C61 Ho2 78.9(2)
C65 C61 Ho2 71.5(2)
C64 C61 H61 126.0
C65 C61 H61 126.0
Ho2 C61 H61 115.7
C65 C62 C63 107.7(3)
C65 C62 Ho2 74.4(2)
C63 C62 Ho2 79.3(2)
C65 C62 H62 126.2
C63 C62 H62 126.2
Ho2 C62 H62 112.6
C64 C63 C62 107.3(3)
C64 C63 Ho2 77.3(2)
C62 C63 Ho2 70.62(19)
C64 C63 H63 126.3
C62 C63 H63 126.3
Ho2 C63 H63 117.8
C61 C64 C63 108.3(3)
C61 C64 Ho2 72.3(2)
C63 C64 Ho2 73.7(2)
C61 C64 H64 125.9
C63 C64 H64 125.9
Ho2 C64 H64 119.9
C62 C65 C61 108.8(3)
C62 C65 Ho2 75.5(2)
C61 C65 Ho2 78.4(2)
C62 C65 H65 125.6
C61 C65 H65 125.6
Ho2 C65 H65 112.8

loop_
_geom_bond_atom_site_label_1
_geom_bond_atom_site_label_2
_geom_bond_distance
Ho1 C45 2.658(3)
Ho1 C43 2.660(3)
Ho1 C31 2.662(3)
Ho1 C34 2.671(3)
Ho1 C44 2.682(3)
Ho1 C33 2.684(3)
Ho1 C41 2.684(4)
Ho1 C24 2.710(3)
Ho1 C32 2.711(3)
Ho1 C42 2.714(3)
Ho1 C35 2.729(3)
Ho1 C21 2.735(4)
Ho2 C12 2.651(3)
Ho2 C54 2.660(3)
Ho2 C55 2.661(3)
Ho2 C11 2.666(3)
Ho2 C52 2.670(4)
Ho2 C65 2.673(3)
Ho2 C53 2.680(4)
Ho2 C62 2.687(3)
Ho2 C51 2.691(3)
Ho2 C15 2.696(3)
Ho2 C13 2.698(3)
Ho2 C14 2.750(3)
C11 C13 1.406(5)
C11 C12 1.409(5)
C11 H11 0.9094
C12 C15 1.410(5)
C12 H12 0.9178
C13 C14 1.400(5)
C13 H13 0.9015
C14 C15 1.397(5)
C14 H14 0.9107
C15 H15 0.9249
C21 C23 1.413(5)
C21 C24 1.426(5)
C21 H21 0.9340
C22 C23 1.393(5)
C22 C25 1.407(5)
C22 H22 0.9174
C23 H23 0.9156
C24 C25 1.396(5)
C24 H24 0.9298
C25 H25 0.9192
C31 C34 1.407(6)
C31 C33 1.407(5)
C31 H31 0.9424
C32 C35 1.390(5)
C32 C34 1.405(6)
C32 H32 0.9225
C33 C35 1.409(5)
C33 H33 0.9350
C34 H34 0.9437
C35 H35 0.9113
C41 C44 1.405(5)
C41 C42 1.417(5)
C41 H41 0.9350
C42 C43 1.384(5)
C42 H42 0.9617
C43 C45 1.400(5)
C43 H43 0.9581
C44 C45 1.413(6)
C44 H44 0.9622
C45 H45 0.9644
C51 C53 1.398(5)
C51 C54 1.403(5)
C51 H51 0.9465
C52 C53 1.413(5)
C52 C55 1.414(6)
C52 H52 0.9582
C53 H53 0.9780
C54 C55 1.401(6)
C54 H54 0.9544
C55 H55 0.8950
C61 C64 1.395(5)
C61 C65 1.414(5)
C61 H61 0.8992
C62 C65 1.390(5)
C62 C63 1.427(4)
C62 H62 0.8894
C63 C64 1.418(5)
C63 H63 0.8899
C64 H64 0.8970
C65 H65 0.9124
